data_4329660
loop_
_publ_author_name
'Peter Klaus Sawinski'
'Richard Dronskowski'

_publ_contact_author_address
;
Institute of Inorganic Chemistry
RWTH Aachen University     
D-52056 Aachen
Germany
;
_publ_contact_author_email drons@HAL9000.ac.rwth-aachen.de
_publ_contact_author_fax 00492418092642
_publ_contact_author_name 'Prof Dr. Richard Dronskowski'
_publ_contact_author_phone 00492418093642
_publ_section_title
;
 Solvothermal Synthesis, Crystal Growth, and Structure Determination of
 Sodium and Potassium Guanidinate
;
_journal_name_full 'Inorganic Chemistry'
_journal_page_first 7425
_journal_page_last 7430
_journal_paper_doi 10.1021/ic301005x
_journal_volume 51
_journal_year 2012
_chemical_formula_sum 'C H4 N3 Na'
_chemical_formula_weight 81.06
_chemical_name_systematic
;
 sodium guanidinate
;
_space_group_IT_number 14
_symmetry_cell_setting monoclinic
_symmetry_Int_Tables_number 14
_symmetry_space_group_name_Hall '-P 2ybc'
_symmetry_space_group_name_H-M 'P 1 21/c 1'
_atom_sites_solution_hydrogens geom
_atom_sites_solution_primary direct
_atom_sites_solution_secondary difmap
_audit_creation_method SHELXL-97
_cell_angle_alpha 90.00
_cell_angle_beta 110.797(3)
_cell_angle_gamma 90.00
_cell_formula_units_Z 4
_cell_length_a 7.9496(12)
_cell_length_b 5.0328(8)
_cell_length_c 9.3591(15)
_cell_measurement_reflns_used 706
_cell_measurement_temperature 100(2)
_cell_measurement_theta_max 21.72
_cell_measurement_theta_min 4.49
_cell_volume 350.05(10)
_computing_cell_refinement 'Bruker SAINT'
_computing_data_collection 'Bruker APEX2'
_computing_data_reduction 'Bruker SAINT'
_computing_molecular_graphics 'Balls&Sticks(Ozawa, Kang, 2004)'
_computing_publication_material 'Bruker SHELXTL'
_computing_structure_refinement 'SHELXL-97 (Sheldrick, 2008)'
_computing_structure_solution 'SHELXS-97 (Sheldrick, 2008)'
_diffrn_ambient_temperature 100(2)
_diffrn_measured_fraction_theta_full 0.999
_diffrn_measured_fraction_theta_max 0.999
_diffrn_measurement_device_type 'Bruker APEX-II CCD'
_diffrn_measurement_method '\f and \w scans'
_diffrn_radiation_monochromator 'multilayer optics'
_diffrn_radiation_source microsource
_diffrn_radiation_type MoK\a
_diffrn_radiation_wavelength 0.71073
_diffrn_reflns_av_R_equivalents 0.0439
_diffrn_reflns_av_sigmaI/netI 0.0303
_diffrn_reflns_limit_h_max 9
_diffrn_reflns_limit_h_min -9
_diffrn_reflns_limit_k_max 6
_diffrn_reflns_limit_k_min -6
_diffrn_reflns_limit_l_max 11
_diffrn_reflns_limit_l_min -11
_diffrn_reflns_number 3960
_diffrn_reflns_theta_full 26.43
_diffrn_reflns_theta_max 26.43
_diffrn_reflns_theta_min 2.74
_exptl_absorpt_coefficient_mu 0.216
_exptl_absorpt_correction_T_max 0.9829
_exptl_absorpt_correction_T_min 0.9787
_exptl_absorpt_correction_type empirical
_exptl_absorpt_process_details PLATON
_exptl_crystal_colour colorless
_exptl_crystal_density_diffrn 1.538
_exptl_crystal_description plate
_exptl_crystal_F_000 168
_exptl_crystal_size_max 0.10
_exptl_crystal_size_mid 0.10
_exptl_crystal_size_min 0.08
_refine_diff_density_max 0.237
_refine_diff_density_min -0.200
_refine_diff_density_rms 0.056
_refine_ls_extinction_method none
_refine_ls_goodness_of_fit_ref 1.117
_refine_ls_hydrogen_treatment mixed
_refine_ls_matrix_type full
_refine_ls_number_parameters 59
_refine_ls_number_reflns 716
_refine_ls_number_restraints 6
_refine_ls_restrained_S_all 1.117
_refine_ls_R_factor_all 0.0404
_refine_ls_R_factor_gt 0.0329
_refine_ls_shift/su_max 0.000
_refine_ls_shift/su_mean 0.000
_refine_ls_structure_factor_coef Fsqd
_refine_ls_weighting_details 'calc w=1/[\s^2^(Fo^2^)+(0.0285P)^2^+0.1899P] where P=(Fo^2^+2Fc^2^)/3'
_refine_ls_weighting_scheme calc
_refine_ls_wR_factor_gt 0.0737
_refine_ls_wR_factor_ref 0.0781
_reflns_number_gt 620
_reflns_number_total 716
_reflns_threshold_expression >2\s(I)
_cod_data_source_file ic301005x_si_001_1.cif
_cod_data_source_block NaCN3H4
_cod_database_code 4329660

loop_
_symmetry_equiv_pos_as_xyz
'x, y, z'
'-x, y+1/2, -z+1/2'
'-x, -y, -z'
'x, -y-1/2, z-1/2'

loop_
_atom_site_label
_atom_site_type_symbol
_atom_site_fract_x
_atom_site_fract_y
_atom_site_fract_z
_atom_site_U_iso_or_equiv
_atom_site_adp_type
_atom_site_occupancy
_atom_site_symmetry_multiplicity
_atom_site_calc_flag
_atom_site_refinement_flags
Na1 Na 0.35028(9) 0.63004(13) 0.65324(8) 0.0166(2) Uani 1 1 d .
C1 C 0.7704(2) 0.6375(3) 0.68041(19) 0.0135(4) Uani 1 1 d .
N1 N 0.8315(2) 0.5200(3) 0.82651(17) 0.0148(3) Uani 1 1 d D
N2 N 0.8425(2) 0.5746(3) 0.57758(17) 0.0162(4) Uani 1 1 d D
N3 N 0.6338(2) 0.8065(3) 0.65632(17) 0.0161(4) Uani 1 1 d D
H1 H 0.826(3) 0.624(4) 0.895(2) 0.020(3) Uiso 1 1 d D
H2 H 0.930(2) 0.444(4) 0.846(2) 0.020(3) Uiso 1 1 d D
H3 H 0.925(2) 0.471(4) 0.615(2) 0.020(3) Uiso 1 1 d D
H4 H 0.614(3) 0.866(4) 0.5710(19) 0.020(3) Uiso 1 1 d D

loop_
_atom_site_aniso_label
_atom_site_aniso_U_11
_atom_site_aniso_U_22
_atom_site_aniso_U_33
_atom_site_aniso_U_23
_atom_site_aniso_U_13
_atom_site_aniso_U_12
Na1 0.0190(4) 0.0142(4) 0.0165(4) 0.0001(3) 0.0062(3) -0.0005(3)
C1 0.0152(9) 0.0107(8) 0.0139(8) -0.0008(7) 0.0043(7) -0.0034(7)
N1 0.0164(8) 0.0154(8) 0.0119(8) 0.0000(6) 0.0043(6) 0.0026(6)
N2 0.0173(8) 0.0162(8) 0.0159(8) 0.0020(6) 0.0068(7) 0.0040(6)
N3 0.0198(8) 0.0162(8) 0.0121(7) 0.0027(6) 0.0054(6) 0.0030(6)

loop_
_atom_type_symbol
_atom_type_description
_atom_type_scat_dispersion_real
_atom_type_scat_dispersion_imag
_atom_type_scat_source
C C 0.0033 0.0016 'International Tables Vol C Tables 4.2.6.8 and 6.1.1.4'
H H 0.0000 0.0000 'International Tables Vol C Tables 4.2.6.8 and 6.1.1.4'
N N 0.0061 0.0033 'International Tables Vol C Tables 4.2.6.8 and 6.1.1.4'
Na Na 0.0362 0.0249 'International Tables Vol C Tables 4.2.6.8 and 6.1.1.4'

loop_
_geom_angle_atom_site_label_1
_geom_angle_atom_site_label_2
_geom_angle_atom_site_label_3
_geom_angle
_geom_angle_site_symmetry_1
_geom_angle_site_symmetry_3
N3 Na1 N2 103.18(6) 2_646 3_666
N3 Na1 N3 116.16(4) 2_646 .
N2 Na1 N3 117.72(6) 3_666 .
N3 Na1 N1 111.14(6) 2_646 2_656
N2 Na1 N1 101.86(6) 3_666 2_656
N3 Na1 N1 105.92(6) . 2_656
N3 Na1 Na1 104.99(5) 2_646 2_656
N2 Na1 Na1 151.37(5) 3_666 2_656
N3 Na1 Na1 42.90(4) . 2_656
N1 Na1 Na1 72.49(4) 2_656 2_656
N3 Na1 Na1 43.55(4) 2_646 2_646
N2 Na1 Na1 104.95(4) 3_666 2_646
N3 Na1 Na1 78.31(5) . 2_646
N1 Na1 Na1 146.81(5) 2_656 2_646
Na1 Na1 Na1 92.10(3) 2_656 2_646
N2 C1 N3 124.55(16) . .
N2 C1 N1 121.18(16) . .
N3 C1 N1 114.24(15) . .
C1 N1 Na1 113.36(11) . 2_646
C1 N1 H1 113.0(14) . .
Na1 N1 H1 104.2(14) 2_646 .
C1 N1 H2 112.3(14) . .
Na1 N1 H2 98.7(15) 2_646 .
H1 N1 H2 114(2) . .
C1 N2 Na1 117.16(12) . 3_666
C1 N2 H3 109.0(15) . .
Na1 N2 H3 106.0(15) 3_666 .
C1 N3 Na1 119.02(11) . 2_656
C1 N3 Na1 117.93(12) . .
Na1 N3 Na1 93.55(5) 2_656 .
C1 N3 H4 105.2(14) . .
Na1 N3 H4 115.0(14) 2_656 .
Na1 N3 H4 105.6(14) . .

loop_
_geom_bond_atom_site_label_1
_geom_bond_atom_site_label_2
_geom_bond_distance
_geom_bond_site_symmetry_2
Na1 N3 2.3841(17) 2_646
Na1 N2 2.3926(17) 3_666
Na1 N3 2.4128(17) .
Na1 N1 2.4840(17) 2_656
Na1 Na1 3.4953(10) 2_656
Na1 Na1 3.4953(10) 2_646
C1 N2 1.321(2) .
C1 N3 1.335(2) .
C1 N1 1.408(2) .
N1 Na1 2.4840(17) 2_646
N1 H1 0.840(15) .
N1 H2 0.833(15) .
N2 Na1 2.3926(17) 3_666
N2 H3 0.811(15) .
N3 Na1 2.3841(17) 2_656
N3 H4 0.814(15) .
